data_4074819
loop_
_publ_author_name
'Rodr\'iguez, Lara-Isabel'
'Rossell, Oriol'
'Seco, Miquel'
'Grabulosa, Arnald'
'Muller, Guillermo'
'Rocamora, Merc\`e'

_publ_section_title
;
 Carbosilane Dendrimers Peripherally Functionalized with P-Stereogenic
 Monophosphines. Catalytic Behavior of Their Allylpalladium Complexes in
 the Asymmetric Hydrovinylation of Styrene
;
_journal_coden_ASTM ORGND7
_journal_issue 6
_journal_name_full Organometallics
_journal_page_first 1368
_journal_page_last 1376
_journal_paper_doi 10.1021/om050915s
_journal_volume 25
_journal_year 2006
_chemical_formula_sum 'C24 H28 B P Si'
_chemical_formula_weight 386.33
_space_group_IT_number 4
_symmetry_space_group_name_Hall 'P 2yb'
_symmetry_space_group_name_H-M 'P 1 21 1'
_atom_sites_solution_hydrogens geom
_atom_sites_solution_primary direct
_atom_sites_solution_secondary difmap
_audit_creation_method SHELXL-97
_cell_angle_alpha 90.00
_cell_angle_beta 107.692(4)
_cell_angle_gamma 90.00
_cell_formula_units_Z 2
_cell_length_a 10.373(2)
_cell_length_b 9.943(2)
_cell_length_c 11.265(2)
_cell_measurement_temperature 293(2)
_cell_volume 1106.9(4)
_computing_structure_refinement 'SHELXL-97 (Sheldrick, 1997)'
_computing_structure_solution 'SHELXS-97 (Sheldrick, 1990)'
_diffrn_ambient_temperature 293(2)
_diffrn_measured_fraction_theta_full 0.991
_diffrn_measured_fraction_theta_max 0.991
_diffrn_radiation_monochromator graphite
_diffrn_radiation_source 'fine-focus sealed tube'
_diffrn_radiation_type MoK\a
_diffrn_radiation_wavelength 0.71073
_diffrn_reflns_av_R_equivalents 0.0157
_diffrn_reflns_av_sigmaI/netI 0.0239
_diffrn_reflns_limit_h_max 12
_diffrn_reflns_limit_h_min -12
_diffrn_reflns_limit_k_max 9
_diffrn_reflns_limit_k_min -12
_diffrn_reflns_limit_l_max 14
_diffrn_reflns_limit_l_min -14
_diffrn_reflns_number 7059
_diffrn_reflns_theta_full 26.37
_diffrn_reflns_theta_max 26.37
_diffrn_reflns_theta_min 2.34
_exptl_absorpt_coefficient_mu 0.184
_exptl_absorpt_correction_T_max 0.9070
_exptl_absorpt_correction_T_min 0.8576
_exptl_crystal_density_diffrn 1.159
_exptl_crystal_density_method 'not measured'
_exptl_crystal_F_000 412
_exptl_crystal_size_max 0.86
_exptl_crystal_size_mid 0.65
_exptl_crystal_size_min 0.54
_refine_diff_density_max 0.164
_refine_diff_density_min -0.242
_refine_diff_density_rms 0.055
_refine_ls_abs_structure_details 'Flack H D (1983), Acta Cryst. A39, 876-881'
_refine_ls_abs_structure_Flack 0.06(8)
_refine_ls_extinction_method none
_refine_ls_goodness_of_fit_ref 1.082
_refine_ls_hydrogen_treatment mixed
_refine_ls_matrix_type full
_refine_ls_number_parameters 258
_refine_ls_number_reflns 3701
_refine_ls_number_restraints 7
_refine_ls_restrained_S_all 1.081
_refine_ls_R_factor_all 0.0393
_refine_ls_R_factor_gt 0.0380
_refine_ls_shift/su_max 0.001
_refine_ls_shift/su_mean 0.000
_refine_ls_structure_factor_coef Fsqd
_refine_ls_weighting_details 'calc w=1/[\s^2^(Fo^2^)+(0.0691P)^2^+0.0332P] where P=(Fo^2^+2Fc^2^)/3'
_refine_ls_weighting_scheme calc
_refine_ls_wR_factor_gt 0.0972
_refine_ls_wR_factor_ref 0.0985
_reflns_number_gt 3556
_reflns_number_total 3701
_reflns_threshold_expression >2sigma(I)
_cod_data_source_file om050915ssi20060111_112934.cif
_cod_data_source_block final
_cod_database_code 4074819

loop_
_symmetry_equiv_pos_as_xyz
'x, y, z'
'-x, y+1/2, -z'

loop_
_atom_site_label
_atom_site_type_symbol
_atom_site_fract_x
_atom_site_fract_y
_atom_site_fract_z
_atom_site_U_iso_or_equiv
_atom_site_adp_type
_atom_site_occupancy
_atom_site_symmetry_multiplicity
_atom_site_calc_flag
_atom_site_refinement_flags
P1 P 0.13883(4) 0.60791(5) 0.83709(4) 0.04084(13) Uani 1 1 d .
Si1 Si 0.21324(5) 0.35772(6) 0.68795(5) 0.04775(15) Uani 1 1 d .
C1 C 0.27531(19) 0.6938(2) 0.79910(17) 0.0431(4) Uani 1 1 d .
C2 C 0.2380(2) 0.7742(2) 0.69636(19) 0.0467(4) Uani 1 1 d .
H2A H 0.1462 0.7870 0.6562 0.056 Uiso 1 1 calc R
C3 C 0.3333(2) 0.8393(2) 0.64773(19) 0.0488(4) Uani 1 1 d .
C4 C 0.2896(3) 0.9220(3) 0.5416(2) 0.0583(5) Uani 1 1 d .
H4A H 0.1975 0.9317 0.5013 0.070 Uiso 1 1 calc R
C5 C 0.3805(3) 0.9882(3) 0.4968(2) 0.0720(7) Uani 1 1 d .
H5A H 0.3508 1.0426 0.4266 0.086 Uiso 1 1 calc R
C6 C 0.5178(3) 0.9732(4) 0.5577(3) 0.0903(10) Uani 1 1 d .
H6A H 0.5801 1.0205 0.5294 0.108 Uiso 1 1 calc R
C7 C 0.5627(3) 0.8903(4) 0.6583(3) 0.0795(9) Uani 1 1 d .
H7A H 0.6554 0.8792 0.6950 0.095 Uiso 1 1 calc R
C8 C 0.4727(2) 0.8210(2) 0.7081(2) 0.0536(5) Uani 1 1 d .
C9 C 0.5159(2) 0.7341(2) 0.8165(2) 0.0506(5) Uani 1 1 d .
C10 C 0.6525(2) 0.7065(3) 0.8768(2) 0.0641(6) Uani 1 1 d .
H10A H 0.7179 0.7453 0.8467 0.077 Uiso 1 1 calc R
C11 C 0.6926(2) 0.6245(3) 0.9784(2) 0.0682(7) Uani 1 1 d .
H11A H 0.7841 0.6075 1.0158 0.082 Uiso 1 1 calc R
C12 C 0.5969(2) 0.5662(3) 1.0264(2) 0.0608(6) Uani 1 1 d .
H12A H 0.6242 0.5114 1.0964 0.073 Uiso 1 1 calc R
C13 C 0.46299(19) 0.5902(2) 0.96987(19) 0.0521(5) Uani 1 1 d .
H13A H 0.3996 0.5514 1.0026 0.063 Uiso 1 1 calc R
C14 C 0.41802(19) 0.6718(2) 0.86396(18) 0.0455(4) Uani 1 1 d .
C15 C 0.15964(19) 0.6427(2) 0.99983(18) 0.0447(4) Uani 1 1 d .
C16 C 0.1155(2) 0.5517(3) 1.0721(2) 0.0567(5) Uani 1 1 d .
H16A H 0.0791 0.4697 1.0384 0.068 Uiso 1 1 calc R
C17 C 0.1253(3) 0.5829(3) 1.1946(2) 0.0696(7) Uani 1 1 d .
H17A H 0.0938 0.5225 1.2425 0.083 Uiso 1 1 calc R
C18 C 0.1814(3) 0.7024(3) 1.2451(2) 0.0708(7) Uani 1 1 d .
H18A H 0.1908 0.7214 1.3282 0.085 Uiso 1 1 calc R
C19 C 0.2238(3) 0.7945(3) 1.1745(3) 0.0721(7) Uani 1 1 d .
H19A H 0.2600 0.8763 1.2089 0.087 Uiso 1 1 calc R
C20 C 0.2125(3) 0.7651(3) 1.0515(2) 0.0629(6) Uani 1 1 d .
H20A H 0.2404 0.8278 1.0032 0.075 Uiso 1 1 calc R
C21 C 0.1623(2) 0.4298(2) 0.82318(18) 0.0453(4) Uani 1 1 d .
H21A H 0.0781 0.3865 0.8222 0.054 Uiso 1 1 calc R
H21B H 0.2300 0.4012 0.8991 0.054 Uiso 1 1 calc R
C22 C 0.4000(2) 0.3440(3) 0.7305(2) 0.0667(6) Uani 1 1 d .
H22A H 0.4247 0.3076 0.6614 0.100 Uiso 1 1 calc R
H22B H 0.4324 0.2857 0.8013 0.100 Uiso 1 1 calc R
H22C H 0.4397 0.4315 0.7507 0.100 Uiso 1 1 calc R
C23 C 0.1366(3) 0.1880(3) 0.6627(3) 0.0717(7) Uani 1 1 d .
H23A H 0.1585 0.1451 0.5949 0.108 Uiso 1 1 calc R
H23B H 0.0402 0.1955 0.6431 0.108 Uiso 1 1 calc R
H23C H 0.1715 0.1353 0.7369 0.108 Uiso 1 1 calc R
C24 C 0.1476(3) 0.4564(3) 0.5416(2) 0.0677(7) Uani 1 1 d .
H24A H 0.1767 0.4154 0.4770 0.102 Uiso 1 1 calc R
H24B H 0.1816 0.5467 0.5553 0.102 Uiso 1 1 calc R
H24C H 0.0505 0.4580 0.5171 0.102 Uiso 1 1 calc R
B1 B -0.0388(2) 0.6634(3) 0.7403(3) 0.0564(6) Uani 1 1 d D
H25A H -0.047(3) 0.772(2) 0.764(3) 0.099(10) Uiso 1 1 d D
H25B H -0.051(3) 0.648(3) 0.6382(19) 0.072(8) Uiso 1 1 d D
H25C H -0.106(2) 0.600(3) 0.7774(19) 0.062(7) Uiso 1 1 d D

loop_
_atom_site_aniso_label
_atom_site_aniso_U_11
_atom_site_aniso_U_22
_atom_site_aniso_U_33
_atom_site_aniso_U_23
_atom_site_aniso_U_13
_atom_site_aniso_U_12
P1 0.0375(2) 0.0404(3) 0.0466(2) -0.0018(2) 0.01577(18) -0.00089(19)
Si1 0.0471(3) 0.0497(3) 0.0474(3) -0.0062(2) 0.0157(2) 0.0032(2)
C1 0.0404(9) 0.0407(10) 0.0508(10) -0.0036(8) 0.0177(8) -0.0025(7)
C2 0.0411(10) 0.0457(11) 0.0553(11) -0.0016(8) 0.0174(8) 0.0003(8)
C3 0.0522(10) 0.0451(11) 0.0548(10) -0.0088(9) 0.0247(8) -0.0057(9)
C4 0.0644(13) 0.0559(14) 0.0608(12) -0.0031(10) 0.0282(11) -0.0006(11)
C5 0.090(2) 0.0694(19) 0.0671(14) 0.0045(13) 0.0388(14) -0.0104(15)
C6 0.090(2) 0.105(3) 0.096(2) 0.0079(19) 0.0573(18) -0.0258(19)
C7 0.0586(14) 0.104(3) 0.0842(17) 0.0045(17) 0.0345(13) -0.0184(14)
C8 0.0521(11) 0.0541(13) 0.0623(12) -0.0096(10) 0.0292(10) -0.0065(9)
C9 0.0417(10) 0.0502(12) 0.0635(11) -0.0116(10) 0.0212(9) -0.0039(9)
C10 0.0414(11) 0.0722(17) 0.0815(15) -0.0129(14) 0.0226(11) -0.0023(10)
C11 0.0412(10) 0.0715(18) 0.0846(16) -0.0109(14) 0.0083(10) 0.0061(11)
C12 0.0529(12) 0.0578(14) 0.0642(12) -0.0082(11) 0.0067(10) 0.0071(10)
C13 0.0459(10) 0.0507(13) 0.0577(11) -0.0059(10) 0.0128(8) -0.0008(9)
C14 0.0396(9) 0.0467(11) 0.0520(10) -0.0102(9) 0.0165(8) -0.0010(8)
C15 0.0431(9) 0.0451(11) 0.0482(9) -0.0067(8) 0.0175(8) 0.0022(7)
C16 0.0687(13) 0.0488(12) 0.0596(12) -0.0066(10) 0.0302(11) -0.0011(10)
C17 0.0950(19) 0.0635(17) 0.0615(13) 0.0042(12) 0.0406(13) 0.0109(14)
C18 0.0765(16) 0.085(2) 0.0546(12) -0.0175(13) 0.0261(12) 0.0070(14)
C19 0.0706(16) 0.0703(18) 0.0794(16) -0.0313(14) 0.0288(14) -0.0124(13)
C20 0.0708(15) 0.0523(14) 0.0740(15) -0.0158(12) 0.0346(12) -0.0117(11)
C21 0.0497(10) 0.0420(11) 0.0472(10) -0.0042(8) 0.0192(8) -0.0013(8)
C22 0.0513(12) 0.0782(18) 0.0730(14) -0.0068(14) 0.0224(11) 0.0071(12)
C23 0.0842(17) 0.0602(17) 0.0763(15) -0.0250(13) 0.0325(13) -0.0109(13)
C24 0.0752(16) 0.0772(18) 0.0507(11) 0.0009(12) 0.0191(11) 0.0116(14)
B1 0.0397(11) 0.0600(15) 0.0688(15) 0.0034(13) 0.0153(11) 0.0037(11)

loop_
_atom_type_symbol
_atom_type_description
_atom_type_scat_dispersion_real
_atom_type_scat_dispersion_imag
_atom_type_scat_source
C C 0.0033 0.0016 'International Tables Vol C Tables 4.2.6.8 and 6.1.1.4'
H H 0.0000 0.0000 'International Tables Vol C Tables 4.2.6.8 and 6.1.1.4'
B B 0.0013 0.0007 'International Tables Vol C Tables 4.2.6.8 and 6.1.1.4'
Si Si 0.0817 0.0704 'International Tables Vol C Tables 4.2.6.8 and 6.1.1.4'
P P 0.1023 0.0942 'International Tables Vol C Tables 4.2.6.8 and 6.1.1.4'

loop_
_geom_angle_atom_site_label_1
_geom_angle_atom_site_label_2
_geom_angle_atom_site_label_3
_geom_angle
C21 P1 C1 107.89(10)
C21 P1 C15 107.32(9)
C1 P1 C15 106.70(9)
C21 P1 B1 111.44(11)
C1 P1 B1 114.53(11)
C15 P1 B1 108.62(11)
C23 Si1 C22 109.80(15)
C23 Si1 C24 108.67(14)
C22 Si1 C24 109.89(13)
C23 Si1 C21 104.87(11)
C22 Si1 C21 110.16(11)
C24 Si1 C21 113.30(11)
C2 C1 C14 119.89(17)
C2 C1 P1 115.87(14)
C14 C1 P1 123.99(15)
C1 C2 C3 122.86(19)
C1 C2 H2A 118.6
C3 C2 H2A 118.6
C4 C3 C8 120.2(2)
C4 C3 C2 120.7(2)
C8 C3 C2 119.1(2)
C5 C4 C3 121.0(2)
C5 C4 H4A 119.5
C3 C4 H4A 119.5
C4 C5 C6 119.0(3)
C4 C5 H5A 120.5
C6 C5 H5A 120.5
C7 C6 C5 121.0(3)
C7 C6 H6A 119.5
C5 C6 H6A 119.5
C6 C7 C8 121.8(3)
C6 C7 H7A 119.1
C8 C7 H7A 119.1
C7 C8 C3 116.9(2)
C7 C8 C9 123.7(2)
C3 C8 C9 119.40(19)
C10 C9 C14 117.7(2)
C10 C9 C8 122.2(2)
C14 C9 C8 120.13(19)
C11 C10 C9 122.0(2)
C11 C10 H10A 119.0
C9 C10 H10A 119.0
C10 C11 C12 120.2(2)
C10 C11 H11A 119.9
C12 C11 H11A 119.9
C13 C12 C11 119.4(2)
C13 C12 H12A 120.3
C11 C12 H12A 120.3
C12 C13 C14 121.9(2)
C12 C13 H13A 119.1
C14 C13 H13A 119.1
C13 C14 C9 118.73(18)
C13 C14 C1 122.68(18)
C9 C14 C1 118.58(19)
C16 C15 C20 119.0(2)
C16 C15 P1 120.73(16)
C20 C15 P1 120.11(18)
C15 C16 C17 120.1(2)
C15 C16 H16A 120.0
C17 C16 H16A 120.0
C18 C17 C16 120.1(3)
C18 C17 H17A 120.0
C16 C17 H17A 120.0
C17 C18 C19 120.6(2)
C17 C18 H18A 119.7
C19 C18 H18A 119.7
C18 C19 C20 119.7(3)
C18 C19 H19A 120.2
C20 C19 H19A 120.2
C19 C20 C15 120.5(3)
C19 C20 H20A 119.8
C15 C20 H20A 119.8
P1 C21 Si1 121.26(12)
P1 C21 H21A 107.0
Si1 C21 H21A 107.0
P1 C21 H21B 107.0
Si1 C21 H21B 107.0
H21A C21 H21B 106.8
Si1 C22 H22A 109.5
Si1 C22 H22B 109.5
H22A C22 H22B 109.5
Si1 C22 H22C 109.5
H22A C22 H22C 109.5
H22B C22 H22C 109.5
Si1 C23 H23A 109.5
Si1 C23 H23B 109.5
H23A C23 H23B 109.5
Si1 C23 H23C 109.5
H23A C23 H23C 109.5
H23B C23 H23C 109.5
Si1 C24 H24A 109.5
Si1 C24 H24B 109.5
H24A C24 H24B 109.5
Si1 C24 H24C 109.5
H24A C24 H24C 109.5
H24B C24 H24C 109.5
P1 B1 H25A 105.6(17)
P1 B1 H25B 109.5(14)
H25A B1 H25B 112.0(17)
P1 B1 H25C 103.1(13)
H25A B1 H25C 111.0(17)
H25B B1 H25C 114.8(15)

loop_
_geom_bond_atom_site_label_1
_geom_bond_atom_site_label_2
_geom_bond_distance
P1 C21 1.801(2)
P1 C1 1.813(2)
P1 C15 1.813(2)
P1 B1 1.915(3)
Si1 C23 1.850(3)
Si1 C22 1.854(2)
Si1 C24 1.861(3)
Si1 C21 1.898(2)
C1 C2 1.362(3)
C1 C14 1.455(3)
C2 C3 1.423(3)
C2 H2A 0.9300
C3 C4 1.408(3)
C3 C8 1.410(3)
C4 C5 1.365(4)
C4 H4A 0.9300
C5 C6 1.388(4)
C5 H5A 0.9300
C6 C7 1.365(5)
C6 H6A 0.9300
C7 C8 1.406(3)
C7 H7A 0.9300
C8 C9 1.451(3)
C9 C10 1.400(3)
C9 C14 1.425(3)
C10 C11 1.363(4)
C10 H10A 0.9300
C11 C12 1.393(4)
C11 H11A 0.9300
C12 C13 1.362(3)
C12 H12A 0.9300
C13 C14 1.400(3)
C13 H13A 0.9300
C15 C16 1.384(3)
C15 C20 1.388(3)
C16 C17 1.388(3)
C16 H16A 0.9300
C17 C18 1.369(4)
C17 H17A 0.9300
C18 C19 1.370(4)
C18 H18A 0.9300
C19 C20 1.386(4)
C19 H19A 0.9300
C20 H20A 0.9300
C21 H21A 0.9700
C21 H21B 0.9700
C22 H22A 0.9600
C22 H22B 0.9600
C22 H22C 0.9600
C23 H23A 0.9600
C23 H23B 0.9600
C23 H23C 0.9600
C24 H24A 0.9600
C24 H24B 0.9600
C24 H24C 0.9600
B1 H25A 1.12(2)
B1 H25B 1.13(2)
B1 H25C 1.11(2)

loop_
_geom_torsion_atom_site_label_1
_geom_torsion_atom_site_label_2
_geom_torsion_atom_site_label_3
_geom_torsion_atom_site_label_4
_geom_torsion
C21 P1 C1 C2 116.32(16)
C15 P1 C1 C2 -128.62(16)
B1 P1 C1 C2 -8.4(2)
C21 P1 C1 C14 -57.85(18)
C15 P1 C1 C14 57.21(19)
B1 P1 C1 C14 177.43(17)
C14 C1 C2 C3 0.0(3)
P1 C1 C2 C3 -174.39(16)
C1 C2 C3 C4 -179.6(2)
C1 C2 C3 C8 -0.3(3)
C8 C3 C4 C5 -1.5(4)
C2 C3 C4 C5 177.9(2)
C3 C4 C5 C6 -0.1(4)
C4 C5 C6 C7 2.2(5)
C5 C6 C7 C8 -2.7(6)
C6 C7 C8 C3 1.1(4)
C6 C7 C8 C9 -178.6(3)
C4 C3 C8 C7 1.0(3)
C2 C3 C8 C7 -178.4(2)
C4 C3 C8 C9 -179.3(2)
C2 C3 C8 C9 1.4(3)
C7 C8 C9 C10 -3.5(4)
C3 C8 C9 C10 176.8(2)
C7 C8 C9 C14 177.5(3)
C3 C8 C9 C14 -2.3(3)
C14 C9 C10 C11 -0.7(4)
C8 C9 C10 C11 -179.8(2)
C9 C10 C11 C12 -0.7(4)
C10 C11 C12 C13 1.0(4)
C11 C12 C13 C14 0.3(4)
C12 C13 C14 C9 -1.7(3)
C12 C13 C14 C1 177.2(2)
C10 C9 C14 C13 1.9(3)
C8 C9 C14 C13 -179.0(2)
C10 C9 C14 C1 -177.1(2)
C8 C9 C14 C1 2.0(3)
C2 C1 C14 C13 -179.9(2)
P1 C1 C14 C13 -5.9(3)
C2 C1 C14 C9 -0.9(3)
P1 C1 C14 C9 173.03(16)
C21 P1 C15 C16 -35.8(2)
C1 P1 C15 C16 -151.22(18)
B1 P1 C15 C16 84.8(2)
C21 P1 C15 C20 148.34(18)
C1 P1 C15 C20 32.9(2)
B1 P1 C15 C20 -91.1(2)
C20 C15 C16 C17 -0.5(3)
P1 C15 C16 C17 -176.48(19)
C15 C16 C17 C18 -1.4(4)
C16 C17 C18 C19 2.3(4)
C17 C18 C19 C20 -1.4(4)
C18 C19 C20 C15 -0.6(4)
C16 C15 C20 C19 1.5(4)
P1 C15 C20 C19 177.5(2)
C1 P1 C21 Si1 -42.58(14)
C15 P1 C21 Si1 -157.22(12)
B1 P1 C21 Si1 83.97(15)
C23 Si1 C21 P1 -149.83(15)
C22 Si1 C21 P1 92.09(16)
C24 Si1 C21 P1 -31.47(18)
